data_7001553
loop_
_publ_author_name
'Breunig, Hans J.'
'Lork, Enno'
'Moldovan, Ovidiu'
'Ra\,t, Ciprian I.'
'Rosenthal, Uwe'
'Silvestru, Cristian'

_publ_section_title
;
 Polynuclear titanocene complexes with antimony ligands:
 [(Cp2Ti)2(SbR2)2] (R = Et), [(Cp2Ti)3(SbR)3Sb] [R = 2-(Me2NCH2)C6H4]
 and [(Cp2Ti)5(SbR)2Sb7] (R = Me3SiCH2)
;
_journal_issue 26
_journal_name_full 'Dalton Transactions'
_journal_page_first 5065
_journal_page_last 5067
_journal_paper_doi 10.1039/b904846d
_journal_year 2009
_chemical_formula_moiety 'C57 H66 N3 Sb4 Ti3, 2.5(C6 H6)'
_chemical_formula_sum 'C72 H81 N3 Sb4 Ti3'
_chemical_formula_weight 1619.10
_chemical_name_systematic
;
?
;
_space_group_IT_number 148
_symmetry_cell_setting rhombohedral
_symmetry_space_group_name_Hall '-R 3'
_symmetry_space_group_name_H-M 'R -3 :H'
_atom_sites_solution_hydrogens geom
_atom_sites_solution_primary direct
_atom_sites_solution_secondary difmap
_audit_creation_method SHELXL-97
_cell_angle_alpha 90.00
_cell_angle_beta 90.00
_cell_angle_gamma 120.00
_cell_formula_units_Z 6
_cell_length_a 15.2155(14)
_cell_length_b 15.2155(14)
_cell_length_c 50.767(6)
_cell_measurement_reflns_used 60
_cell_measurement_temperature 173(2)
_cell_measurement_theta_max 12.498
_cell_measurement_theta_min 2.401
_cell_volume 10178.5(18)
_computing_cell_refinement 'Siemens XSCANS'
_computing_data_collection 'Siemens XSCANS'
_computing_data_reduction 'Siemens XSCANS'
_computing_molecular_graphics 'Diamond, Crystal Impact'
_computing_publication_material 'Siemens SHELXTL'
_computing_structure_refinement 'SHELXL-97 (Sheldrick, 1997)'
_computing_structure_solution 'SHELXS-97 (Sheldrick, 1990)'
_diffrn_ambient_temperature 173(2)
_diffrn_measured_fraction_theta_full 0.967
_diffrn_measured_fraction_theta_max 0.967
_diffrn_measurement_device_type 'Siemens P4'
_diffrn_measurement_method '2\q/\w scans'
_diffrn_radiation_monochromator graphite
_diffrn_radiation_source 'normal-focus sealed tube'
_diffrn_radiation_type MoK\a
_diffrn_radiation_wavelength 0.71073
_diffrn_reflns_av_R_equivalents 0.0250
_diffrn_reflns_av_sigmaI/netI 0.0490
_diffrn_reflns_limit_h_max 19
_diffrn_reflns_limit_h_min -1
_diffrn_reflns_limit_k_max 1
_diffrn_reflns_limit_k_min -19
_diffrn_reflns_limit_l_max 65
_diffrn_reflns_limit_l_min -1
_diffrn_reflns_number 6156
_diffrn_reflns_theta_full 27.50
_diffrn_reflns_theta_max 27.50
_diffrn_reflns_theta_min 2.68
_diffrn_standards_decay_% 'random variation +/-2.0'
_diffrn_standards_interval_count 197
_diffrn_standards_number 3
_exptl_absorpt_coefficient_mu 1.945
_exptl_absorpt_correction_T_max 0.8293
_exptl_absorpt_correction_T_min 0.3882
_exptl_absorpt_correction_type refdelf
_exptl_absorpt_process_details 'Stuart & Walker, Acta Cryst A, 1983'
_exptl_crystal_colour red
_exptl_crystal_density_diffrn 1.585
_exptl_crystal_density_method 'not measured'
_exptl_crystal_F_000 4824
_exptl_crystal_size_max 0.60
_exptl_crystal_size_mid 0.40
_exptl_crystal_size_min 0.10
_refine_diff_density_max 2.161
_refine_diff_density_min -0.667
_refine_diff_density_rms 0.118
_refine_ls_extinction_coef 0.00015(3)
_refine_ls_extinction_expression Fc^*^=kFc[1+0.001xFc^2^\l^3^/sin(2\q)]^-1/4^
_refine_ls_extinction_method SHELXL
_refine_ls_goodness_of_fit_ref 1.027
_refine_ls_hydrogen_treatment constr
_refine_ls_matrix_type full
_refine_ls_number_parameters 251
_refine_ls_number_reflns 5038
_refine_ls_number_restraints 1
_refine_ls_restrained_S_all 1.027
_refine_ls_R_factor_all 0.0528
_refine_ls_R_factor_gt 0.0410
_refine_ls_shift/su_max 0.002
_refine_ls_shift/su_mean 0.000
_refine_ls_structure_factor_coef Fsqd
_refine_ls_weighting_details 'calc w=1/[\s^2^(Fo^2^)+(0.0498P)^2^+32.9537P] where P=(Fo^2^+2Fc^2^)/3'
_refine_ls_weighting_scheme calc
_refine_ls_wR_factor_gt 0.0946
_refine_ls_wR_factor_ref 0.0993
_reflns_number_gt 4220
_reflns_number_total 5038
_reflns_threshold_expression >2sigma(I)
_cod_data_source_file b904846d.txt
_cod_data_source_block om20
_cod_depositor_comments
;
The following automatic conversions were performed:
'_symmetry_cell_setting' value 'Rhombohedral' changed to 'rhombohedral'
according to '/home/saulius/struct/CIF-dictionaries/cif_core.dic'
dictionary named 'cif_core.dic' version 2.4.1 from
2010-06-29.

'_exptl_absorpt_correction_type' value 'refdelF' changed to
'refdelf' according to
'/home/saulius/struct/CIF-dictionaries/cif_core.dic' dictionary named
'cif_core.dic' version 2.4.1 from 2010-06-29.

Automatic conversion script
Id: cif_fix_enum 1527 2010-12-29 10:47:43Z saulius 
;
_cod_original_sg_symbol_H-M 'R -3'
_cod_database_code 7001553

loop_
_symmetry_equiv_pos_as_xyz
'x, y, z'
'-y, x-y, z'
'-x+y, -x, z'
'x+2/3, y+1/3, z+1/3'
'-y+2/3, x-y+1/3, z+1/3'
'-x+y+2/3, -x+1/3, z+1/3'
'x+1/3, y+2/3, z+2/3'
'-y+1/3, x-y+2/3, z+2/3'
'-x+y+1/3, -x+2/3, z+2/3'
'-x, -y, -z'
'y, -x+y, -z'
'x-y, x, -z'
'-x+2/3, -y+1/3, -z+1/3'
'y+2/3, -x+y+1/3, -z+1/3'
'x-y+2/3, x+1/3, -z+1/3'
'-x+1/3, -y+2/3, -z+2/3'
'y+1/3, -x+y+2/3, -z+2/3'
'x-y+1/3, x+2/3, -z+2/3'

loop_
_atom_site_label
_atom_site_type_symbol
_atom_site_fract_x
_atom_site_fract_y
_atom_site_fract_z
_atom_site_U_iso_or_equiv
_atom_site_adp_type
_atom_site_occupancy
_atom_site_symmetry_multiplicity
_atom_site_calc_flag
_atom_site_refinement_flags
_atom_site_disorder_assembly
_atom_site_disorder_group
Sb1 Sb 0.3333 0.6667 0.542312(8) 0.02241(12) Uani 1 3 d S . .
Sb2 Sb 0.475373(19) 0.801665(19) 0.579372(5) 0.02146(10) Uani 1 1 d . . .
N1 N 0.7919(5) 1.0678(4) 0.60564(10) 0.084(2) Uani 1 1 d D . .
C1 C 0.5955(3) 0.9144(3) 0.55452(8) 0.0272(8) Uani 1 1 d . . .
C2 C 0.6805(3) 0.9970(3) 0.56582(9) 0.0327(9) Uani 1 1 d . . .
C3 C 0.7544(4) 1.0707(4) 0.54952(11) 0.0479(13) Uani 1 1 d . . .
H3 H 0.8117 1.1272 0.5572 0.058 Uiso 1 1 calc R . .
C4 C 0.7464(4) 1.0633(4) 0.52259(11) 0.0517(14) Uani 1 1 d . . .
H4 H 0.7976 1.1141 0.5118 0.062 Uiso 1 1 calc R . .
C5 C 0.6631(4) 0.9810(4) 0.51129(9) 0.0402(11) Uani 1 1 d . . .
H5 H 0.6573 0.9747 0.4927 0.048 Uiso 1 1 calc R . .
C6 C 0.5885(3) 0.9084(3) 0.52709(8) 0.0318(9) Uani 1 1 d . . .
H6 H 0.5309 0.8529 0.5191 0.038 Uiso 1 1 calc R . .
C7 C 0.6909(4) 1.0058(4) 0.59588(10) 0.0466(13) Uani 1 1 d . . .
H7A H 0.6485 1.0335 0.6025 0.056 Uiso 1 1 calc R . .
H7B H 0.6631 0.9368 0.6033 0.056 Uiso 1 1 calc R . .
C8 C 0.8500(7) 1.0146(7) 0.6011(2) 0.092(3) Uani 1 1 d D . .
H8A H 0.8180 0.9503 0.6108 0.139 Uiso 1 1 calc R . .
H8B H 0.9198 1.0573 0.6074 0.139 Uiso 1 1 calc R . .
H8C H 0.8506 1.0013 0.5823 0.139 Uiso 1 1 calc R . .
C9 C 0.7898(6) 1.0852(6) 0.63419(12) 0.088(3) Uani 1 1 d D . .
H9A H 0.7457 1.1138 0.6376 0.132 Uiso 1 1 calc R . .
H9B H 0.8587 1.1328 0.6403 0.132 Uiso 1 1 calc R . .
H9C H 0.7636 1.0207 0.6436 0.132 Uiso 1 1 calc R . .
Ti1 Ti 0.54112(5) 0.65640(6) 0.595317(13) 0.02393(17) Uani 1 1 d . . .
C10 C 0.5939(5) 0.6878(6) 0.55068(10) 0.0554(16) Uani 1 1 d . . .
H10 H 0.5620 0.7122 0.5391 0.066 Uiso 1 1 d R . .
C11 C 0.6762(5) 0.7446(5) 0.56516(14) 0.0624(18) Uani 1 1 d . . .
H11 H 0.7131 0.8167 0.5652 0.075 Uiso 1 1 d R . .
C12 C 0.6988(4) 0.6832(6) 0.57946(12) 0.0602(18) Uani 1 1 d . . .
H12 H 0.7545 0.7049 0.5912 0.072 Uiso 1 1 d R . .
C13 C 0.6268(6) 0.5829(6) 0.57438(13) 0.071(2) Uani 1 1 d . . .
H13 H 0.6220 0.5237 0.5821 0.085 Uiso 1 1 d R . .
C14 C 0.5601(4) 0.5875(6) 0.55507(13) 0.066(2) Uani 1 1 d . . .
H14 H 0.5045 0.5308 0.5469 0.080 Uiso 1 1 d R . .
C15 C 0.4671(4) 0.6433(4) 0.63711(8) 0.0380(11) Uani 1 1 d . . .
H15 H 0.4001 0.6326 0.6379 0.046 Uiso 1 1 d R . .
C16 C 0.5557(4) 0.7366(4) 0.63707(9) 0.0414(11) Uani 1 1 d . . .
H16 H 0.5601 0.8009 0.6383 0.050 Uiso 1 1 d R . .
C17 C 0.6371(4) 0.7188(5) 0.63500(10) 0.0498(14) Uani 1 1 d . . .
H17 H 0.7068 0.7693 0.6342 0.060 Uiso 1 1 d R . .
C18 C 0.6000(5) 0.6155(5) 0.63411(10) 0.0520(15) Uani 1 1 d . . .
H18 H 0.6388 0.5824 0.6328 0.062 Uiso 1 1 d R . .
C19 C 0.4925(4) 0.5666(4) 0.63564(8) 0.0416(11) Uani 1 1 d . . .
H19 H 0.4465 0.4955 0.6358 0.050 Uiso 1 1 d R . .
C20 C 0.6951(4) 0.4348(4) 0.53158(10) 0.0447(12) Uani 1 1 d . . .
H20 H 0.7145 0.5046 0.5316 0.054 Uiso 1 1 calc R . .
C21 C 0.5933(4) 0.3614(4) 0.53159(10) 0.0443(12) Uani 1 1 d . . .
H21 H 0.5429 0.3808 0.5316 0.053 Uiso 1 1 calc R . .
C22 C 0.9002(14) 0.9694(13) 0.5242(5) 0.126(10) Uani 0.50 1 d P . .
H22 H 0.8303 0.9489 0.5257 0.151 Uiso 0.50 1 calc PR . .
C23 C 0.9732(13) 1.0697(14) 0.5230(5) 0.119(9) Uani 0.50 1 d P . .
H23 H 0.9527 1.1190 0.5214 0.142 Uiso 0.50 1 calc PR . .
C24 C 0.6392(16) 0.2908(14) 0.6035(2) 0.126(9) Uiso 0.50 1 d PG A -1
H24 H 0.6363 0.2772 0.5852 0.151 Uiso 0.50 1 calc PR A -1
C25 C 0.7037(16) 0.2748(17) 0.6197(4) 0.079(6) Uiso 0.25 1 d PG A -1
H25 H 0.7448 0.2502 0.6124 0.095 Uiso 0.25 1 calc PR A -1
C26 C 0.7080(17) 0.295(2) 0.6465(3) 0.077(6) Uiso 0.25 1 d PG A -1
H26 H 0.7520 0.2838 0.6575 0.092 Uiso 0.25 1 calc PR A -1
C27 C 0.6478(19) 0.3308(19) 0.6572(2) 0.155(8) Uiso 0.50 1 d PG A -1
H27 H 0.6508 0.3444 0.6755 0.187 Uiso 0.50 1 calc PR A -1
C28 C 0.5834(18) 0.3468(19) 0.6410(4) 0.077(6) Uiso 0.25 1 d PG A -1
H28 H 0.5423 0.3714 0.6483 0.092 Uiso 0.25 1 calc PR A -1
C29 C 0.5791(16) 0.3268(17) 0.6142(3) 0.079(6) Uiso 0.25 1 d PG A -1
H29 H 0.5351 0.3378 0.6032 0.095 Uiso 0.25 1 calc PR A -1

loop_
_atom_site_aniso_label
_atom_site_aniso_U_11
_atom_site_aniso_U_22
_atom_site_aniso_U_33
_atom_site_aniso_U_23
_atom_site_aniso_U_13
_atom_site_aniso_U_12
Sb1 0.02324(16) 0.02324(16) 0.0208(2) 0.000 0.000 0.01162(8)
Sb2 0.02078(15) 0.02016(15) 0.02176(14) 0.00081(9) 0.00072(9) 0.00896(11)
N1 0.069(4) 0.068(4) 0.049(3) 0.009(3) -0.010(3) -0.016(3)
C1 0.024(2) 0.0207(19) 0.033(2) 0.0027(16) 0.0022(16) 0.0086(16)
C2 0.028(2) 0.028(2) 0.032(2) 0.0007(17) 0.0040(17) 0.0059(18)
C3 0.037(3) 0.036(3) 0.051(3) 0.004(2) 0.002(2) 0.003(2)
C4 0.045(3) 0.039(3) 0.047(3) 0.017(2) 0.013(2) 0.003(2)
C5 0.045(3) 0.043(3) 0.032(2) 0.013(2) 0.011(2) 0.021(2)
C6 0.030(2) 0.029(2) 0.032(2) 0.0037(17) 0.0000(17) 0.0113(19)
C7 0.033(3) 0.045(3) 0.039(3) 0.001(2) 0.001(2) 0.002(2)
C8 0.075(5) 0.094(7) 0.111(7) 0.006(5) -0.005(5) 0.045(5)
C9 0.082(5) 0.081(5) 0.050(4) -0.010(4) -0.021(4) 0.003(4)
Ti1 0.0227(3) 0.0297(4) 0.0228(3) -0.0003(3) 0.0001(3) 0.0157(3)
C10 0.074(4) 0.091(5) 0.035(3) 0.010(3) 0.019(3) 0.066(4)
C11 0.059(4) 0.052(3) 0.071(4) 0.010(3) 0.041(3) 0.023(3)
C12 0.032(3) 0.101(6) 0.055(3) -0.025(3) -0.003(2) 0.038(3)
C13 0.113(6) 0.081(5) 0.065(4) 0.033(4) 0.054(4) 0.084(5)
C14 0.026(3) 0.088(5) 0.061(4) -0.042(4) 0.014(2) 0.010(3)
C15 0.037(2) 0.061(3) 0.021(2) -0.0003(19) 0.0007(17) 0.029(2)
C16 0.057(3) 0.039(3) 0.025(2) -0.0051(18) -0.005(2) 0.022(2)
C17 0.034(3) 0.072(4) 0.031(2) -0.003(2) -0.010(2) 0.018(3)
C18 0.070(4) 0.084(4) 0.031(2) 0.002(3) -0.007(2) 0.060(4)
C19 0.056(3) 0.043(3) 0.024(2) 0.0075(19) 0.001(2) 0.023(2)
C20 0.052(3) 0.037(3) 0.042(3) -0.001(2) -0.001(2) 0.020(2)
C21 0.043(3) 0.055(3) 0.043(3) -0.002(2) 0.004(2) 0.031(3)
C22 0.064(10) 0.049(9) 0.25(3) 0.019(13) -0.051(14) 0.017(8)
C23 0.056(10) 0.059(10) 0.25(3) -0.004(13) -0.030(13) 0.033(8)

loop_
_atom_type_symbol
_atom_type_description
_atom_type_scat_dispersion_real
_atom_type_scat_dispersion_imag
_atom_type_scat_source
C C 0.0033 0.0016 'International Tables Vol C Tables 4.2.6.8 and 6.1.1.4'
H H 0.0000 0.0000 'International Tables Vol C Tables 4.2.6.8 and 6.1.1.4'
N N 0.0061 0.0033 'International Tables Vol C Tables 4.2.6.8 and 6.1.1.4'
Sb Sb -0.5866 1.5461 'International Tables Vol C Tables 4.2.6.8 and 6.1.1.4'
Ti Ti 0.2776 0.4457 'International Tables Vol C Tables 4.2.6.8 and 6.1.1.4'

loop_
_geom_angle_atom_site_label_1
_geom_angle_atom_site_label_2
_geom_angle_atom_site_label_3
_geom_angle
_geom_angle_site_symmetry_1
_geom_angle_site_symmetry_3
_geom_angle_publ_flag
Sb2 Sb1 Sb2 80.532(14) 2_665 . ?
Sb2 Sb1 Sb2 80.532(14) 2_665 3_565 ?
Sb2 Sb1 Sb2 80.532(14) . 3_565 ?
C1 Sb2 Sb1 102.86(11) . . ?
C1 Sb2 Ti1 106.41(11) . . ?
Sb1 Sb2 Ti1 93.470(16) . . ?
C1 Sb2 Ti1 107.62(11) . 2_665 ?
Sb1 Sb2 Ti1 93.274(16) . 2_665 ?
Ti1 Sb2 Ti1 142.79(3) . 2_665 ?
C7 N1 C9 110.2(5) . . ?
C7 N1 C8 108.9(6) . . ?
C9 N1 C8 108.7(7) . . ?
C6 C1 C2 118.3(4) . . ?
C6 C1 Sb2 121.3(3) . . ?
C2 C1 Sb2 120.3(3) . . ?
C3 C2 C1 119.4(4) . . ?
C3 C2 C7 120.9(4) . . ?
C1 C2 C7 119.7(4) . . ?
C4 C3 C2 121.5(5) . . ?
C3 C4 C5 119.4(4) . . ?
C6 C5 C4 119.9(4) . . ?
C5 C6 C1 121.5(4) . . ?
N1 C7 C2 115.6(4) . . ?
C13 Ti1 C15 136.00(19) . . ?
C13 Ti1 C12 34.2(3) . . ?
C15 Ti1 C12 136.0(2) . . ?
C13 Ti1 C19 101.8(2) . . ?
C15 Ti1 C19 34.50(18) . . ?
C12 Ti1 C19 113.1(2) . . ?
C13 Ti1 C11 56.4(2) . . ?
C15 Ti1 C11 150.5(2) . . ?
C12 Ti1 C11 33.3(2) . . ?
C19 Ti1 C11 145.0(2) . . ?
C13 Ti1 C10 56.8(2) . . ?
C15 Ti1 C10 166.87(18) . . ?
C12 Ti1 C10 55.1(2) . . ?
C19 Ti1 C10 156.9(2) . . ?
C11 Ti1 C10 32.6(2) . . ?
C13 Ti1 C18 83.0(2) . . ?
C15 Ti1 C18 57.26(18) . . ?
C12 Ti1 C18 81.0(2) . . ?
C19 Ti1 C18 34.9(2) . . ?
C11 Ti1 C18 110.5(3) . . ?
C10 Ti1 C18 135.4(2) . . ?
C13 Ti1 C14 35.4(3) . . ?
C15 Ti1 C14 153.1(2) . . ?
C12 Ti1 C14 56.5(2) . . ?
C19 Ti1 C14 124.1(3) . . ?
C11 Ti1 C14 55.4(2) . . ?
C10 Ti1 C14 33.4(2) . . ?
C18 Ti1 C14 116.9(3) . . ?
C13 Ti1 C17 101.3(3) . . ?
C15 Ti1 C17 56.44(18) . . ?
C12 Ti1 C17 81.5(2) . . ?
C19 Ti1 C17 56.8(2) . . ?
C11 Ti1 C17 97.8(2) . . ?
C10 Ti1 C17 130.4(2) . . ?
C18 Ti1 C17 33.7(2) . . ?
C14 Ti1 C17 135.6(2) . . ?
C13 Ti1 C16 135.1(3) . . ?
C15 Ti1 C16 33.80(18) . . ?
C12 Ti1 C16 112.7(2) . . ?
C19 Ti1 C16 56.78(18) . . ?
C11 Ti1 C16 116.7(2) . . ?
C10 Ti1 C16 143.7(2) . . ?
C18 Ti1 C16 56.61(19) . . ?
C14 Ti1 C16 169.1(2) . . ?
C17 Ti1 C16 33.9(2) . . ?
C13 Ti1 Sb2 134.92(15) . . ?
C15 Ti1 Sb2 89.07(13) . . ?
C12 Ti1 Sb2 118.1(2) . . ?
C19 Ti1 Sb2 122.91(14) . . ?
C11 Ti1 Sb2 85.52(18) . . ?
C10 Ti1 Sb2 78.17(14) . . ?
C18 Ti1 Sb2 137.44(15) . . ?
C14 Ti1 Sb2 104.8(2) . . ?
C17 Ti1 Sb2 107.54(16) . . ?
C16 Ti1 Sb2 80.86(13) . . ?
C13 Ti1 Sb2 103.9(2) . 3_565 ?
C15 Ti1 Sb2 82.55(13) . 3_565 ?
C12 Ti1 Sb2 134.70(16) . 3_565 ?
C19 Ti1 Sb2 85.70(14) . 3_565 ?
C11 Ti1 Sb2 123.9(2) . 3_565 ?
C10 Ti1 Sb2 91.31(19) . 3_565 ?
C18 Ti1 Sb2 118.82(18) . 3_565 ?
C14 Ti1 Sb2 78.65(14) . 3_565 ?
C17 Ti1 Sb2 138.29(14) . 3_565 ?
C16 Ti1 Sb2 112.01(14) . 3_565 ?
Sb2 Ti1 Sb2 76.139(19) . 3_565 ?
C11 C10 C14 110.0(6) . . ?
C11 C10 Ti1 73.6(3) . . ?
C14 C10 Ti1 73.6(3) . . ?
C10 C11 C12 109.2(6) . . ?
C10 C11 Ti1 73.8(3) . . ?
C12 C11 Ti1 73.2(3) . . ?
C11 C12 C13 109.0(6) . . ?
C11 C12 Ti1 73.5(3) . . ?
C13 C12 Ti1 72.5(3) . . ?
C12 C13 C14 105.2(6) . . ?
C12 C13 Ti1 73.3(3) . . ?
C14 C13 Ti1 73.3(3) . . ?
C10 C14 C13 106.6(6) . . ?
C10 C14 Ti1 73.0(3) . . ?
C13 C14 Ti1 71.3(3) . . ?
C16 C15 C19 108.7(5) . . ?
C16 C15 Ti1 74.6(3) . . ?
C19 C15 Ti1 72.8(3) . . ?
C15 C16 C17 107.7(5) . . ?
C15 C16 Ti1 71.6(3) . . ?
C17 C16 Ti1 72.6(3) . . ?
C18 C17 C16 109.0(5) . . ?
C18 C17 Ti1 72.5(3) . . ?
C16 C17 Ti1 73.5(3) . . ?
C17 C18 C19 107.5(5) . . ?
C17 C18 Ti1 73.8(3) . . ?
C19 C18 Ti1 72.3(3) . . ?
C15 C19 C18 107.0(5) . . ?
C15 C19 Ti1 72.7(3) . . ?
C18 C19 Ti1 72.8(3) . . ?
C21 C20 C21 120.0(6) 3_665 . ?
C20 C21 C20 120.0(6) 2_655 . ?
C23 C22 C23 117(2) 2_765 . ?
C22 C23 C22 122(2) 3_675 . ?
C25 C24 C29 120.0 . . ?
C26 C25 C24 120.0 . . ?
C25 C26 C27 120.0 . . ?
C26 C27 C28 120.0 . . ?
C29 C28 C27 120.0 . . ?
C28 C29 C24 120.0 . . ?

loop_
_geom_bond_atom_site_label_1
_geom_bond_atom_site_label_2
_geom_bond_distance
_geom_bond_site_symmetry_2
_geom_bond_publ_flag
Sb1 Sb2 2.8267(4) 2_665 ?
Sb1 Sb2 2.8267(4) . ?
Sb1 Sb2 2.8267(4) 3_565 ?
Sb2 C1 2.177(4) . ?
Sb2 Ti1 2.9584(8) . ?
Sb2 Ti1 2.9676(8) 2_665 ?
N1 C7 1.431(8) . ?
N1 C9 1.477(7) . ?
N1 C8 1.484(7) . ?
C1 C6 1.396(6) . ?
C1 C2 1.398(6) . ?
C2 C3 1.395(7) . ?
C2 C7 1.533(7) . ?
C3 C4 1.372(8) . ?
C4 C5 1.384(8) . ?
C5 C6 1.378(6) . ?
Ti1 C13 2.353(5) . ?
Ti1 C15 2.363(4) . ?
Ti1 C12 2.365(5) . ?
Ti1 C19 2.365(5) . ?
Ti1 C11 2.369(5) . ?
Ti1 C10 2.371(5) . ?
Ti1 C18 2.372(5) . ?
Ti1 C14 2.379(5) . ?
Ti1 C17 2.389(5) . ?
Ti1 C16 2.400(5) . ?
Ti1 Sb2 2.9676(8) 3_565 ?
C10 C11 1.332(10) . ?
C10 C14 1.363(10) . ?
C11 C12 1.356(10) . ?
C12 C13 1.387(10) . ?
C13 C14 1.438(10) . ?
C15 C16 1.385(7) . ?
C15 C19 1.402(7) . ?
C16 C17 1.398(8) . ?
C17 C18 1.381(9) . ?
C18 C19 1.421(8) . ?
C20 C21 1.375(8) 3_665 ?
C20 C21 1.384(8) . ?
C21 C20 1.375(8) 2_655 ?
C22 C23 1.30(2) 2_765 ?
C22 C23 1.37(2) . ?
C23 C22 1.30(2) 3_675 ?
C24 C25 1.3900 . ?
C24 C29 1.3900 . ?
C25 C26 1.3900 . ?
C26 C27 1.3900 . ?
C27 C28 1.3900 . ?
C28 C29 1.3900 . ?
